data_7058365
loop_
_publ_author_name
'Su, Ning'
'Yang, Hui-Qing'
'Zheng, You-Xuan'
'Chen, Zhao-Xu'

_publ_section_title
;
 Sulfur atom containing ligands induced rapid room temperature synthesis
 of red iridium(iii) complexes with Ir--S--P--S structures for OLEDs
;
_journal_issue 22
_journal_name_full 'New Journal of Chemistry'
_journal_page_first 8722
_journal_paper_doi 10.1039/C9NJ01599J
_journal_volume 43
_journal_year 2019
_chemical_formula_sum 'C44 H30 F6 Ir N4 P S2'
_chemical_formula_weight 1016.01
_space_group_crystal_system triclinic
_space_group_IT_number 2
_space_group_name_Hall '-P 1'
_space_group_name_H-M_alt 'P -1'
_symmetry_space_group_name_Hall '-P 1'
_symmetry_space_group_name_H-M 'P -1'
_atom_sites_solution_hydrogens geom
_audit_creation_method SHELXL-2018/3
_audit_update_record
;
2018-12-18 deposited with the CCDC.    2019-05-06 downloaded from the CCDC.
;
_cell_angle_alpha 94.765(8)
_cell_angle_beta 102.429(8)
_cell_angle_gamma 92.407(7)
_cell_formula_units_Z 2
_cell_length_a 8.691(4)
_cell_length_b 12.924(6)
_cell_length_c 18.497(9)
_cell_measurement_reflns_used 5471
_cell_measurement_temperature 173(2)
_cell_measurement_theta_max 25.40
_cell_measurement_theta_min 2.27
_cell_volume 2018.1(16)
_computing_structure_refinement 'SHELXL-2018/3 (Sheldrick, 2018)'
_computing_structure_solution 'SHELXT 2014/5 (Sheldrick, 2014)'
_diffrn_ambient_temperature 173(2)
_diffrn_measured_fraction_theta_full 0.993
_diffrn_measured_fraction_theta_max 0.993
_diffrn_measurement_device_type 'Bruker APEX-II CCD'
_diffrn_measurement_method '\f and \w scans'
_diffrn_radiation_type MoK\a
_diffrn_radiation_wavelength 0.71073
_diffrn_reflns_av_R_equivalents 0.0266
_diffrn_reflns_av_unetI/netI 0.0483
_diffrn_reflns_Laue_measured_fraction_full 0.993
_diffrn_reflns_Laue_measured_fraction_max 0.993
_diffrn_reflns_limit_h_max 10
_diffrn_reflns_limit_h_min -10
_diffrn_reflns_limit_k_max 15
_diffrn_reflns_limit_k_min -9
_diffrn_reflns_limit_l_max 20
_diffrn_reflns_limit_l_min -21
_diffrn_reflns_number 11195
_diffrn_reflns_point_group_measured_fraction_full 0.993
_diffrn_reflns_point_group_measured_fraction_max 0.993
_diffrn_reflns_theta_full 25.010
_diffrn_reflns_theta_max 25.010
_diffrn_reflns_theta_min 1.584
_exptl_absorpt_coefficient_mu 3.517
_exptl_crystal_density_diffrn 1.672
_exptl_crystal_description BLOCK
_exptl_crystal_F_000 1000
_exptl_crystal_size_max 0.220
_exptl_crystal_size_mid 0.190
_exptl_crystal_size_min 0.180
_refine_diff_density_max 1.277
_refine_diff_density_min -0.852
_refine_diff_density_rms 0.092
_refine_ls_extinction_method none
_refine_ls_goodness_of_fit_ref 1.019
_refine_ls_hydrogen_treatment constr
_refine_ls_matrix_type full
_refine_ls_number_parameters 552
_refine_ls_number_reflns 7068
_refine_ls_number_restraints 55
_refine_ls_restrained_S_all 1.043
_refine_ls_R_factor_all 0.0397
_refine_ls_R_factor_gt 0.0316
_refine_ls_shift/su_max 0.001
_refine_ls_shift/su_mean 0.000
_refine_ls_structure_factor_coef Fsqd
_refine_ls_weighting_details 'w=1/[\s^2^(Fo^2^)+(0.0399P)^2^] where P=(Fo^2^+2Fc^2^)/3'
_refine_ls_weighting_scheme calc
_refine_ls_wR_factor_gt 0.0719
_refine_ls_wR_factor_ref 0.0750
_reflns_Friedel_coverage 0.000
_reflns_number_gt 6221
_reflns_number_total 7068
_reflns_threshold_expression 'I > 2\s(I)'
_cod_data_source_file c9nj01599j2.cif
_cod_data_source_block 20180622ZYX_MEPSS_0m_a
_cod_depositor_comments 'Adding full bibliography for 7058365--7058366.cif.'
_cod_original_cell_volume 2017.9(17)
_cod_database_code 7058365
_shelx_shelxl_version_number 2018/3
_shelx_space_group_comment
;
The symmetry employed for this shelxl refinement is uniquely defined
by the following loop, which should always be used as a source of
symmetry information in preference to the above space-group names.
They are only intended as comments.
;
_shelx_estimated_absorpt_t_min 0.512
_shelx_estimated_absorpt_t_max 0.570

loop_
_space_group_symop_operation_xyz
'x, y, z'
'-x, -y, -z'

loop_
_atom_site_label
_atom_site_type_symbol
_atom_site_fract_x
_atom_site_fract_y
_atom_site_fract_z
_atom_site_U_iso_or_equiv
_atom_site_adp_type
_atom_site_occupancy
_atom_site_site_symmetry_order
_atom_site_calc_flag
_atom_site_refinement_flags_posn
_atom_site_refinement_flags_adp
_atom_site_refinement_flags_occupancy
_atom_site_disorder_assembly
_atom_site_disorder_group
C1 C 0.0983(9) 0.3528(7) 0.9469(5) 0.110(3) Uani 1 1 d . . . . .
H1A H 0.147557 0.323300 0.992802 0.165 Uiso 1 1 calc R U . . .
H1B H 0.015129 0.303419 0.917384 0.165 Uiso 1 1 calc R U . . .
H1C H 0.052307 0.418076 0.959244 0.165 Uiso 1 1 calc R U . . .
C2 C 0.2222(8) 0.3736(5) 0.9023(4) 0.0738(18) Uani 1 1 d . . . . .
C3 C 0.3763(8) 0.4002(5) 0.9358(3) 0.0701(16) Uani 1 1 d . . . . .
H3 H 0.406938 0.406461 0.988521 0.084 Uiso 1 1 calc R U . . .
C4 C 0.4884(6) 0.4183(4) 0.8952(3) 0.0564(13) Uani 1 1 d . . . . .
H4 H 0.594964 0.435365 0.920196 0.068 Uiso 1 1 calc R U . . .
C5 C 0.4482(6) 0.4118(4) 0.8191(3) 0.0487(12) Uani 1 1 d . . . . .
C6 C 0.2924(8) 0.3868(6) 0.7843(4) 0.089(2) Uani 1 1 d . . . . .
H6 H 0.261154 0.381885 0.731549 0.106 Uiso 1 1 calc R U . . .
C7 C 0.1815(8) 0.3688(7) 0.8264(5) 0.104(3) Uani 1 1 d . . . . .
H7 H 0.074341 0.352750 0.801892 0.124 Uiso 1 1 calc R U . . .
C8 C 0.7903(9) 0.0041(4) 0.6572(4) 0.083(2) Uani 1 1 d . . . . .
H8A H 0.777860 -0.048778 0.690921 0.125 Uiso 1 1 calc R U . . .
H8B H 0.900131 0.009047 0.651915 0.125 Uiso 1 1 calc R U . . .
H8C H 0.720476 -0.015547 0.608422 0.125 Uiso 1 1 calc R U . . .
C9 C 0.7477(7) 0.1087(4) 0.6888(3) 0.0578(14) Uani 1 1 d . . . . .
C10 C 0.6315(9) 0.1164(5) 0.7282(4) 0.094(2) Uani 1 1 d . . . . .
H10 H 0.579794 0.054493 0.737979 0.113 Uiso 1 1 calc R U . . .
C11 C 0.5870(9) 0.2120(5) 0.7545(4) 0.084(2) Uani 1 1 d . . . . .
H11 H 0.505142 0.214271 0.781232 0.101 Uiso 1 1 calc R U . . .
C12 C 0.6606(6) 0.3038(3) 0.7421(3) 0.0454(11) Uani 1 1 d . . . . .
C13 C 0.7803(7) 0.2958(4) 0.7037(3) 0.0636(16) Uani 1 1 d . . . . .
H13 H 0.834302 0.357019 0.694422 0.076 Uiso 1 1 calc R U . . .
C14 C 0.8225(8) 0.1987(4) 0.6785(4) 0.0734(18) Uani 1 1 d . . . . .
H14 H 0.906584 0.195440 0.653117 0.088 Uiso 1 1 calc R U . . .
C15 C 1.1363(7) 0.9770(4) 0.8357(3) 0.0628(16) Uani 1 1 d . . . . .
C16 C 0.9860(6) 0.9231(4) 0.8442(3) 0.0452(11) Uani 1 1 d . . . . .
C17 C 0.9106(7) 0.9654(4) 0.8978(3) 0.0590(15) Uani 1 1 d . . . . .
H17 H 0.953421 1.027542 0.927688 0.071 Uiso 1 1 calc R U . . .
C18 C 0.7736(6) 0.9166(4) 0.9071(3) 0.0527(13) Uani 1 1 d . . . . .
H18 H 0.722931 0.944892 0.944278 0.063 Uiso 1 1 calc R U . . .
C19 C 0.7072(5) 0.8253(3) 0.8624(2) 0.0402(11) Uani 1 1 d . . . . .
C20 C 0.7775(5) 0.7858(3) 0.8040(2) 0.0356(10) Uani 1 1 d . . . . .
C21 C 0.9194(5) 0.8357(3) 0.7976(2) 0.0396(10) Uani 1 1 d . . . . .
H21 H 0.971283 0.808965 0.760414 0.048 Uiso 1 1 calc R U . . .
C22 C 0.5584(5) 0.7690(3) 0.8656(3) 0.0387(10) Uani 1 1 d . . . . .
C23 C 0.4675(5) 0.7801(3) 0.9215(3) 0.0411(11) Uani 1 1 d . . . . .
C24 C 0.5223(7) 0.8341(4) 0.9933(3) 0.0544(14) Uani 1 1 d . . . . .
H24 H 0.625721 0.866731 1.006589 0.065 Uiso 1 1 calc R U . . .
C25 C 0.4266(7) 0.8394(4) 1.0435(3) 0.0684(16) Uani 1 1 d . . . . .
H25 H 0.464247 0.876042 1.091196 0.082 Uiso 1 1 calc R U . . .
C26 C 0.2739(7) 0.7913(5) 1.0250(3) 0.0681(17) Uani 1 1 d . . . . .
H26 H 0.207899 0.797471 1.059794 0.082 Uiso 1 1 calc R U . . .
C27 C 0.2193(7) 0.7361(5) 0.9583(3) 0.0630(15) Uani 1 1 d . . . . .
H27 H 0.116307 0.702850 0.946946 0.076 Uiso 1 1 calc R U . . .
C28 C 0.3151(6) 0.7278(4) 0.9054(3) 0.0483(12) Uani 1 1 d . . . . .
C29 C 0.3544(5) 0.6543(4) 0.7954(3) 0.0461(12) Uani 1 1 d . . . . .
H29 H 0.317526 0.608641 0.751482 0.055 Uiso 1 1 calc R U . . .
C30 C 0.2300(10) 0.9215(7) 0.5866(4) 0.086(2) Uani 1 1 d . . . . .
C31 C 0.3692(6) 0.8563(4) 0.5886(3) 0.0565(14) Uani 1 1 d . . . . .
C32 C 0.4292(5) 0.8072(4) 0.6516(3) 0.0464(12) Uani 1 1 d . . . . .
H32 H 0.381423 0.815082 0.693217 0.056 Uiso 1 1 calc R U . . .
C33 C 0.5612(5) 0.7451(3) 0.6547(2) 0.0368(10) Uani 1 1 d . . . . .
C34 C 0.6307(5) 0.7354(3) 0.5924(2) 0.0395(10) Uani 1 1 d . . . . .
C35 C 0.5665(7) 0.7900(4) 0.5309(3) 0.0622(15) Uani 1 1 d . . . . .
H35 H 0.614896 0.786312 0.489400 0.075 Uiso 1 1 calc DR U . . .
C36 C 0.4389(7) 0.8472(5) 0.5285(3) 0.0730(18) Uani 1 1 d . . . . .
H36 H 0.397541 0.880997 0.485393 0.088 Uiso 1 1 calc R U . . .
C37 C 0.7755(5) 0.6778(3) 0.6029(2) 0.0363(10) Uani 1 1 d . . . . .
C38 C 0.8781(5) 0.6592(4) 0.5528(3) 0.0424(11) Uani 1 1 d . . . . .
C39 C 0.8467(6) 0.6668(4) 0.4750(3) 0.0606(14) Uani 1 1 d . . . . .
H39 H 0.744003 0.683116 0.450633 0.073 Uiso 1 1 calc DR U . . .
C40 C 0.9565(8) 0.6518(5) 0.4342(3) 0.0716(17) Uani 1 1 d . . . . .
H40 H 0.930223 0.659103 0.382345 0.086 Uiso 1 1 calc R U . . .
C41 C 1.1079(7) 0.6256(5) 0.4669(3) 0.0675(16) Uani 1 1 d . . . . .
H41 H 1.185706 0.619511 0.438034 0.081 Uiso 1 1 calc R U . . .
C42 C 1.1447(6) 0.6088(4) 0.5402(3) 0.0574(14) Uani 1 1 d . . . . .
H42 H 1.246788 0.588530 0.562117 0.069 Uiso 1 1 calc R U . . .
C43 C 1.0294(5) 0.6219(4) 0.5837(3) 0.0448(12) Uani 1 1 d . . . . .
C44 C 0.9608(5) 0.6067(4) 0.6937(3) 0.0455(12) Uani 1 1 d . . . . .
H44 H 0.985337 0.585212 0.742546 0.055 Uiso 1 1 calc R U . . .
F1 F 1.1192(5) 1.0672(4) 0.8121(4) 0.146(2) Uani 1 1 d . U . . .
F2 F 1.2126(5) 0.9227(3) 0.7921(2) 0.1042(15) Uani 1 1 d . U . . .
F3 F 1.2433(4) 0.9900(4) 0.9004(2) 0.1072(15) Uani 1 1 d . U . . .
F4 F 0.2579(13) 1.0114(8) 0.6191(10) 0.125(4) Uani 0.6 1 d . U P A 1
F6 F 0.1236(9) 0.9027(8) 0.5206(5) 0.124(3) Uani 0.7 1 d . U P A 1
F5 F 0.1222(7) 0.8803(5) 0.6210(4) 0.116(2) Uani 0.8 1 d . U P A 1
Ir1 Ir 0.65805(2) 0.66315(2) 0.73874(2) 0.03292(7) Uani 1 1 d . . . . .
N1 N 0.2575(5) 0.6681(3) 0.8396(2) 0.0497(10) Uani 1 1 d . . . . .
N2 N 0.5041(4) 0.6989(3) 0.8059(2) 0.0371(8) Uani 1 1 d . . . . .
N3 N 0.8155(4) 0.6454(3) 0.67105(19) 0.0352(8) Uani 1 1 d . . . . .
N4 N 1.0675(5) 0.5968(3) 0.6550(2) 0.0533(11) Uani 1 1 d . . . . .
P1 P 0.59752(15) 0.43240(9) 0.76555(7) 0.0421(3) Uani 1 1 d . . . . .
S1 S 0.77558(14) 0.53060(9) 0.82546(7) 0.0446(3) Uani 1 1 d . . . . .
S2 S 0.51072(14) 0.49843(9) 0.67101(7) 0.0442(3) Uani 1 1 d . . . . .
F5' F 0.275(3) 1.0222(15) 0.5673(15) 0.097(6) Uani 0.3 1 d . U P A 2
F6' F 0.188(3) 0.972(2) 0.5290(12) 0.103(6) Uani 0.3 1 d . U P A 2
F4' F 0.234(3) 0.975(2) 0.6538(11) 0.118(8) Uani 0.3 1 d . U P A 2

loop_
_atom_site_aniso_label
_atom_site_aniso_U_11
_atom_site_aniso_U_22
_atom_site_aniso_U_33
_atom_site_aniso_U_23
_atom_site_aniso_U_13
_atom_site_aniso_U_12
C1 0.083(6) 0.146(7) 0.119(7) 0.039(5) 0.052(5) 0.005(5)
C2 0.071(5) 0.073(4) 0.088(5) 0.021(3) 0.034(4) 0.008(3)
C3 0.071(4) 0.083(4) 0.059(4) 0.014(3) 0.018(3) 0.003(3)
C4 0.048(3) 0.064(3) 0.057(4) 0.010(3) 0.010(3) 0.005(3)
C5 0.045(3) 0.047(3) 0.054(3) 0.009(2) 0.007(2) 0.003(2)
C6 0.058(4) 0.143(7) 0.061(4) 0.010(4) 0.007(3) -0.016(4)
C7 0.054(4) 0.160(8) 0.093(6) 0.024(5) 0.011(4) -0.028(4)
C8 0.118(6) 0.045(3) 0.083(5) 0.005(3) 0.011(4) 0.030(3)
C9 0.072(4) 0.041(3) 0.055(3) 0.008(2) -0.002(3) 0.010(3)
C10 0.131(7) 0.036(3) 0.128(7) 0.015(3) 0.056(5) -0.001(4)
C11 0.110(6) 0.052(4) 0.107(6) 0.014(3) 0.058(5) -0.004(3)
C12 0.055(3) 0.038(3) 0.042(3) 0.009(2) 0.006(2) 0.004(2)
C13 0.072(4) 0.038(3) 0.086(4) 0.007(3) 0.028(3) 0.001(3)
C14 0.079(4) 0.050(3) 0.096(5) -0.004(3) 0.033(4) 0.001(3)
C15 0.066(4) 0.050(3) 0.070(4) -0.004(3) 0.016(3) -0.020(3)
C16 0.042(3) 0.046(3) 0.043(3) 0.004(2) 0.001(2) -0.007(2)
C17 0.070(4) 0.043(3) 0.058(3) -0.013(2) 0.011(3) -0.018(3)
C18 0.060(3) 0.049(3) 0.050(3) -0.007(2) 0.019(3) -0.004(2)
C19 0.042(3) 0.040(3) 0.036(3) 0.0012(19) 0.005(2) 0.001(2)
C20 0.031(2) 0.038(2) 0.034(2) 0.0021(18) -0.0017(19) 0.0050(18)
C21 0.042(3) 0.037(2) 0.039(3) 0.0043(19) 0.009(2) 0.001(2)
C22 0.033(2) 0.039(3) 0.043(3) 0.004(2) 0.006(2) 0.0055(19)
C23 0.038(3) 0.042(3) 0.044(3) 0.006(2) 0.008(2) 0.004(2)
C24 0.060(3) 0.056(3) 0.049(3) -0.003(2) 0.019(3) -0.003(3)
C25 0.083(5) 0.070(4) 0.055(4) -0.005(3) 0.025(3) 0.001(3)
C26 0.072(4) 0.078(4) 0.063(4) 0.000(3) 0.035(3) 0.005(3)
C27 0.050(3) 0.078(4) 0.067(4) 0.003(3) 0.029(3) 0.004(3)
C28 0.041(3) 0.052(3) 0.054(3) 0.008(2) 0.013(2) 0.009(2)
C29 0.028(2) 0.057(3) 0.050(3) -0.001(2) 0.002(2) 0.003(2)
C30 0.085(6) 0.104(6) 0.076(5) 0.025(5) 0.018(4) 0.061(5)
C31 0.051(3) 0.062(3) 0.057(4) 0.011(3) 0.005(3) 0.026(3)
C32 0.039(3) 0.048(3) 0.052(3) 0.007(2) 0.006(2) 0.013(2)
C33 0.030(2) 0.037(2) 0.041(3) 0.0072(19) 0.001(2) -0.0014(18)
C34 0.039(3) 0.041(3) 0.037(3) 0.0047(19) 0.004(2) 0.0050(19)
C35 0.069(4) 0.076(4) 0.049(3) 0.021(3) 0.018(3) 0.028(3)
C36 0.080(4) 0.093(5) 0.053(4) 0.030(3) 0.013(3) 0.045(4)
C37 0.031(2) 0.036(2) 0.037(3) -0.0028(19) -0.0014(19) -0.0007(18)
C38 0.039(3) 0.046(3) 0.039(3) -0.002(2) 0.006(2) -0.002(2)
C39 0.048(3) 0.080(4) 0.053(4) 0.013(3) 0.006(3) 0.015(3)
C40 0.068(4) 0.106(5) 0.045(3) 0.009(3) 0.021(3) 0.007(3)
C41 0.056(4) 0.090(4) 0.062(4) 0.001(3) 0.027(3) 0.000(3)
C42 0.038(3) 0.070(4) 0.063(4) -0.004(3) 0.012(3) 0.001(2)
C43 0.034(3) 0.051(3) 0.046(3) -0.005(2) 0.007(2) 0.001(2)
C44 0.033(3) 0.057(3) 0.043(3) 0.002(2) 0.001(2) 0.009(2)
F1 0.085(3) 0.090(3) 0.278(7) 0.099(4) 0.045(4) -0.008(2)
F2 0.082(3) 0.117(3) 0.116(3) -0.028(3) 0.051(3) -0.043(2)
F3 0.064(2) 0.147(4) 0.092(3) -0.021(3) -0.001(2) -0.047(2)
F4 0.117(7) 0.073(6) 0.194(13) 0.011(9) 0.048(10) 0.048(5)
F6 0.080(5) 0.145(7) 0.130(7) 0.002(6) -0.024(4) 0.065(5)
F5 0.077(4) 0.131(5) 0.156(6) 0.032(4) 0.043(4) 0.059(3)
Ir1 0.02656(10) 0.03495(11) 0.03447(11) 0.00127(7) 0.00113(7) 0.00310(6)
N1 0.033(2) 0.064(3) 0.051(3) 0.000(2) 0.0094(19) 0.0029(19)
N2 0.031(2) 0.040(2) 0.037(2) 0.0010(16) 0.0018(16) 0.0060(15)
N3 0.031(2) 0.037(2) 0.033(2) -0.0006(15) -0.0022(16) 0.0021(15)
N4 0.036(2) 0.077(3) 0.045(3) -0.003(2) 0.006(2) 0.014(2)
P1 0.0418(7) 0.0391(7) 0.0423(7) 0.0050(5) 0.0026(6) 0.0009(5)
S1 0.0390(7) 0.0457(7) 0.0434(7) 0.0071(5) -0.0047(5) 0.0025(5)
S2 0.0442(7) 0.0402(6) 0.0411(7) 0.0027(5) -0.0051(5) -0.0008(5)
F5' 0.098(11) 0.074(10) 0.131(14) 0.025(10) 0.037(11) 0.050(8)
F6' 0.106(13) 0.126(14) 0.083(11) 0.046(11) 0.012(9) 0.060(11)
F4' 0.129(14) 0.160(17) 0.087(11) 0.039(10) 0.041(10) 0.098(13)

loop_
_atom_type_symbol
_atom_type_description
_atom_type_scat_dispersion_real
_atom_type_scat_dispersion_imag
_atom_type_scat_source
C C 0.0033 0.0016 'International Tables Vol C Tables 4.2.6.8 and 6.1.1.4'
H H 0.0000 0.0000 'International Tables Vol C Tables 4.2.6.8 and 6.1.1.4'
F F 0.0171 0.0103 'International Tables Vol C Tables 4.2.6.8 and 6.1.1.4'
Ir Ir -1.4442 7.9887 'International Tables Vol C Tables 4.2.6.8 and 6.1.1.4'
N N 0.0061 0.0033 'International Tables Vol C Tables 4.2.6.8 and 6.1.1.4'
P P 0.1023 0.0942 'International Tables Vol C Tables 4.2.6.8 and 6.1.1.4'
S S 0.1246 0.1234 'International Tables Vol C Tables 4.2.6.8 and 6.1.1.4'

loop_
_geom_angle_atom_site_label_1
_geom_angle_atom_site_label_2
_geom_angle_atom_site_label_3
_geom_angle
C2 C1 H1A 109.5
C2 C1 H1B 109.5
H1A C1 H1B 109.5
C2 C1 H1C 109.5
H1A C1 H1C 109.5
H1B C1 H1C 109.5
C3 C2 C7 117.5(6)
C3 C2 C1 121.9(7)
C7 C2 C1 120.6(7)
C2 C3 C4 121.7(6)
C2 C3 H3 119.1
C4 C3 H3 119.1
C5 C4 C3 120.8(5)
C5 C4 H4 119.6
C3 C4 H4 119.6
C4 C5 C6 118.3(5)
C4 C5 P1 120.7(4)
C6 C5 P1 121.0(4)
C5 C6 C7 119.8(6)
C5 C6 H6 120.1
C7 C6 H6 120.1
C2 C7 C6 121.8(7)
C2 C7 H7 119.1
C6 C7 H7 119.1
C9 C8 H8A 109.5
C9 C8 H8B 109.5
H8A C8 H8B 109.5
C9 C8 H8C 109.5
H8A C8 H8C 109.5
H8B C8 H8C 109.5
C14 C9 C10 117.1(5)
C14 C9 C8 121.3(6)
C10 C9 C8 121.6(5)
C9 C10 C11 122.0(6)
C9 C10 H10 119.0
C11 C10 H10 119.0
C12 C11 C10 120.7(6)
C12 C11 H11 119.6
C10 C11 H11 119.6
C11 C12 C13 117.1(5)
C11 C12 P1 124.0(4)
C13 C12 P1 118.7(4)
C12 C13 C14 120.7(5)
C12 C13 H13 119.7
C14 C13 H13 119.7
C9 C14 C13 122.3(6)
C9 C14 H14 118.8
C13 C14 H14 118.8
F1 C15 F2 107.5(5)
F1 C15 F3 106.7(5)
F2 C15 F3 102.1(5)
F1 C15 C16 114.1(5)
F2 C15 C16 114.1(4)
F3 C15 C16 111.5(5)
C21 C16 C17 120.5(4)
C21 C16 C15 121.0(4)
C17 C16 C15 118.5(4)
C18 C17 C16 119.5(4)
C18 C17 H17 120.3
C16 C17 H17 120.3
C17 C18 C19 121.0(4)
C17 C18 H18 119.5
C19 C18 H18 119.5
C18 C19 C20 119.8(4)
C18 C19 C22 125.6(4)
C20 C19 C22 114.4(4)
C21 C20 C19 117.5(4)
C21 C20 Ir1 127.2(3)
C19 C20 Ir1 115.3(3)
C16 C21 C20 121.6(4)
C16 C21 H21 119.2
C20 C21 H21 119.2
N2 C22 C23 118.2(4)
N2 C22 C19 112.9(4)
C23 C22 C19 128.8(4)
C28 C23 C24 117.8(4)
C28 C23 C22 117.3(4)
C24 C23 C22 124.8(4)
C25 C24 C23 120.5(5)
C25 C24 H24 119.8
C23 C24 H24 119.8
C24 C25 C26 120.6(5)
C24 C25 H25 119.7
C26 C25 H25 119.7
C27 C26 C25 120.8(5)
C27 C26 H26 119.6
C25 C26 H26 119.6
C26 C27 C28 120.3(5)
C26 C27 H27 119.9
C28 C27 H27 119.9
N1 C28 C27 118.4(5)
N1 C28 C23 121.7(4)
C27 C28 C23 119.9(5)
N1 C29 N2 126.5(4)
N1 C29 H29 116.8
N2 C29 H29 116.8
F4 C30 F5 102.3(9)
F4 C30 F6 121.1(10)
F5 C30 F6 89.1(8)
F6' C30 F4' 116.2(15)
F6' C30 F5' 46.0(12)
F4' C30 F5' 83.0(15)
F4 C30 C31 116.4(9)
F6' C30 C31 117.0(10)
F5 C30 C31 112.5(7)
F6 C30 C31 111.2(7)
F4' C30 C31 112.1(11)
F5' C30 C31 107.0(10)
C36 C31 C32 120.3(5)
C36 C31 C30 119.8(5)
C32 C31 C30 119.9(5)
C31 C32 C33 120.8(4)
C31 C32 H32 119.6
C33 C32 H32 119.6
C34 C33 C32 118.4(4)
C34 C33 Ir1 115.0(3)
C32 C33 Ir1 126.5(3)
C35 C34 C33 117.8(4)
C35 C34 C37 127.0(4)
C33 C34 C37 114.8(4)
C36 C35 C34 122.8(5)
C36 C35 H35 118.6
C34 C35 H35 118.6
C31 C36 C35 119.8(5)
C31 C36 H36 120.1
C35 C36 H36 120.1
N3 C37 C38 118.6(4)
N3 C37 C34 112.5(4)
C38 C37 C34 128.8(4)
C39 C38 C37 128.4(4)
C39 C38 C43 115.0(4)
C37 C38 C43 116.5(4)
C40 C39 C38 122.7(5)
C40 C39 H39 118.6
C38 C39 H39 118.6
C39 C40 C41 120.9(6)
C39 C40 H40 119.5
C41 C40 H40 119.5
C42 C41 C40 120.3(5)
C42 C41 H41 119.9
C40 C41 H41 119.9
C41 C42 C43 119.5(5)
C41 C42 H42 120.2
C43 C42 H42 120.2
N4 C43 C42 117.4(5)
N4 C43 C38 121.6(4)
C42 C43 C38 121.0(5)
N4 C44 N3 126.2(5)
N4 C44 H44 116.9
N3 C44 H44 116.9
C33 Ir1 C20 95.62(18)
C33 Ir1 N3 78.89(16)
C20 Ir1 N3 95.90(15)
C33 Ir1 N2 97.12(16)
C20 Ir1 N2 79.23(15)
N3 Ir1 N2 173.45(13)
C33 Ir1 S2 90.77(12)
C20 Ir1 S2 173.10(13)
N3 Ir1 S2 87.87(10)
N2 Ir1 S2 97.44(10)
C33 Ir1 S1 168.90(12)
C20 Ir1 S1 94.22(13)
N3 Ir1 S1 95.01(11)
N2 Ir1 S1 89.75(11)
S2 Ir1 S1 79.65(5)
C29 N1 C28 116.6(4)
C22 N2 C29 118.8(4)
C22 N2 Ir1 116.8(3)
C29 N2 Ir1 124.3(3)
C37 N3 C44 119.3(4)
C37 N3 Ir1 117.7(3)
C44 N3 Ir1 123.0(3)
C44 N4 C43 117.1(4)
C5 P1 C12 105.7(2)
C5 P1 S2 112.03(18)
C12 P1 S2 109.36(17)
C5 P1 S1 110.05(18)
C12 P1 S1 113.20(18)
S2 P1 S1 106.60(8)
P1 S1 Ir1 84.96(6)
P1 S2 Ir1 85.37(6)

loop_
_geom_bond_atom_site_label_1
_geom_bond_atom_site_label_2
_geom_bond_distance
C1 C2 1.520(8)
C1 H1A 0.9800
C1 H1B 0.9800
C1 H1C 0.9800
C2 C3 1.366(9)
C2 C7 1.366(9)
C3 C4 1.375(7)
C3 H3 0.9500
C4 C5 1.369(7)
C4 H4 0.9500
C5 C6 1.381(8)
C5 P1 1.818(5)
C6 C7 1.388(9)
C6 H6 0.9500
C7 H7 0.9500
C8 C9 1.520(7)
C8 H8A 0.9800
C8 H8B 0.9800
C8 H8C 0.9800
C9 C14 1.356(8)
C9 C10 1.369(8)
C10 C11 1.391(8)
C10 H10 0.9500
C11 C12 1.384(7)
C11 H11 0.9500
C12 C13 1.383(7)
C12 P1 1.819(5)
C13 C14 1.393(7)
C13 H13 0.9500
C14 H14 0.9500
C15 F1 1.282(7)
C15 F2 1.326(6)
C15 F3 1.341(7)
C15 C16 1.499(7)
C16 C21 1.387(6)
C16 C17 1.389(7)
C17 C18 1.374(7)
C17 H17 0.9500
C18 C19 1.409(6)
C18 H18 0.9500
C19 C20 1.421(6)
C19 C22 1.471(6)
C20 C21 1.399(6)
C20 Ir1 2.013(4)
C21 H21 0.9500
C22 N2 1.355(5)
C22 C23 1.432(6)
C23 C28 1.422(7)
C23 C24 1.422(7)
C24 C25 1.373(7)
C24 H24 0.9500
C25 C26 1.402(8)
C25 H25 0.9500
C26 C27 1.352(8)
C26 H26 0.9500
C27 C28 1.415(7)
C27 H27 0.9500
C28 N1 1.369(6)
C29 N1 1.303(6)
C29 N2 1.368(6)
C29 H29 0.9500
C30 F4 1.252(13)
C30 F6' 1.288(18)
C30 F5 1.355(10)
C30 F6 1.360(11)
C30 F4' 1.36(2)
C30 F5' 1.44(2)
C30 C31 1.499(8)
C31 C36 1.376(7)
C31 C32 1.386(7)
C32 C33 1.421(6)
C32 H32 0.9500
C33 C34 1.411(6)
C33 Ir1 2.007(5)
C34 C35 1.413(7)
C34 C37 1.474(6)
C35 C36 1.353(7)
C35 H35 0.9500
C36 H36 0.9500
C37 N3 1.340(6)
C37 C38 1.431(6)
C38 C39 1.419(7)
C38 C43 1.436(7)
C39 C40 1.350(7)
C39 H39 0.9500
C40 C41 1.392(8)
C40 H40 0.9500
C41 C42 1.363(8)
C41 H41 0.9500
C42 C43 1.420(7)
C42 H42 0.9500
C43 N4 1.359(6)
C44 N4 1.292(6)
C44 N3 1.371(6)
C44 H44 0.9500
Ir1 N3 2.051(3)
Ir1 N2 2.054(3)
Ir1 S2 2.5255(14)
Ir1 S1 2.5395(15)
P1 S2 2.0222(19)
P1 S1 2.0239(18)
